data_1570939
loop_
_publ_author_name
'An, Bohang'
'Cui, Hao'
'Zheng, Chao'
'Chen, Ji-Lin'
'Lan, Feng'
'You, Shu-Li'
'Zhang, Xiao'

_publ_section_title
;
 Tunable C-H functionalization and dearomatization enabled by an organic
 photocatalyst.
;
_journal_issue 11
_journal_name_full 'Chemical science'
_journal_page_first 4114
_journal_page_last 4120
_journal_paper_doi 10.1039/d4sc00120f
_journal_volume 15
_journal_year 2024
_chemical_formula_sum 'C42 H27 N3'
_chemical_formula_weight 573.66
_space_group_crystal_system monoclinic
_space_group_IT_number 14
_space_group_name_Hall '-P 2yn'
_space_group_name_H-M_alt 'P 1 21/n 1'
_atom_sites_solution_hydrogens geom
_audit_creation_method SHELXL-2018/3
_audit_update_record
;
2023-06-23 deposited with the CCDC.	2024-02-06 downloaded from the CCDC.
;
_cell_angle_alpha 90
_cell_angle_beta 91.7495(9)
_cell_angle_gamma 90
_cell_formula_units_Z 4
_cell_length_a 16.36721(18)
_cell_length_b 9.18575(9)
_cell_length_c 19.55340(19)
_cell_measurement_reflns_used 22049
_cell_measurement_temperature 236(2)
_cell_measurement_theta_max 77.8190
_cell_measurement_theta_min 5.2980
_cell_volume 2938.39(5)
_computing_structure_refinement 'SHELXL-2018/3 (Sheldrick, 2018)'
_computing_structure_solution 'SHELXT 2014/5 (Sheldrick, 2014)'
_diffrn_ambient_temperature 236(2)
_diffrn_measured_fraction_theta_full 0.999
_diffrn_measured_fraction_theta_max 0.996
_diffrn_measurement_device_type 'XtaLAB Synergy R, HyPix'
_diffrn_radiation_type CuK\a
_diffrn_radiation_wavelength 1.54184
_diffrn_reflns_av_R_equivalents 0.0408
_diffrn_reflns_av_unetI/netI 0.0243
_diffrn_reflns_Laue_measured_fraction_full 0.999
_diffrn_reflns_Laue_measured_fraction_max 0.996
_diffrn_reflns_limit_h_max 19
_diffrn_reflns_limit_h_min -20
_diffrn_reflns_limit_k_max 11
_diffrn_reflns_limit_k_min -10
_diffrn_reflns_limit_l_max 24
_diffrn_reflns_limit_l_min -24
_diffrn_reflns_number 35966
_diffrn_reflns_point_group_measured_fraction_full 0.999
_diffrn_reflns_point_group_measured_fraction_max 0.996
_diffrn_reflns_theta_full 67.684
_diffrn_reflns_theta_max 78.058
_diffrn_reflns_theta_min 3.470
_exptl_absorpt_coefficient_mu 0.587
_exptl_absorpt_correction_T_max 0.9276
_exptl_absorpt_correction_T_min 0.8344
_exptl_absorpt_correction_type multi-scan
_exptl_absorpt_process_details SADABS
_exptl_crystal_colour YELLOW
_exptl_crystal_density_diffrn 1.297
_exptl_crystal_density_method 'not measured'
_exptl_crystal_description BLOCK
_exptl_crystal_F_000 1200
_exptl_crystal_size_max 0.320
_exptl_crystal_size_mid 0.250
_exptl_crystal_size_min 0.130
_refine_diff_density_max 0.202
_refine_diff_density_min -0.176
_refine_diff_density_rms 0.033
_refine_ls_extinction_coef 0.0022(3)
_refine_ls_extinction_expression Fc^*^=kFc[1+0.001xFc^2^\l^3^/sin(2\q)]^-1/4^
_refine_ls_extinction_method 'SHELXL-2018/3 (Sheldrick 2018)'
_refine_ls_goodness_of_fit_ref 1.054
_refine_ls_hydrogen_treatment constr
_refine_ls_matrix_type full
_refine_ls_number_parameters 407
_refine_ls_number_reflns 6265
_refine_ls_number_restraints 1
_refine_ls_restrained_S_all 1.098
_refine_ls_R_factor_all 0.0453
_refine_ls_R_factor_gt 0.0411
_refine_ls_shift/su_max 0.001
_refine_ls_shift/su_mean 0.000
_refine_ls_structure_factor_coef Fsqd
_refine_ls_weighting_details 'w=1/[\s^2^(Fo^2^)+(0.0629P)^2^+0.4809P] where P=(Fo^2^+2Fc^2^)/3'
_refine_ls_weighting_scheme calc
_refine_ls_wR_factor_gt 0.1138
_refine_ls_wR_factor_ref 0.1179
_reflns_Friedel_coverage 0.000
_reflns_number_gt 5570
_reflns_number_total 6265
_reflns_threshold_expression 'I > 2\s(I)'
_cod_data_source_file d4sc00120f2.cif
_cod_data_source_block abh-4_auto
_cod_depositor_comments
;
The following automatic conversions were performed:

data item '_exptl_absorpt_correction_type' value 'MULTI-SCAN' was
changed to 'multi-scan' in accordance with the
/home/data/users/saulius/crontab/automatic-downloads/rss-feeds/RSC/lib/dictionaries/cif_core.dic
dictionary named 'cif_core.dic' version 2.4.2 last updated on
2011-04-26.

Automatic conversion script
Id: cif_fix_values 8170 2020-07-09 18:12:32Z antanas 

 Adding full bibliography for 1570938--1570942.cif.
;
_cod_original_sg_symbol_H-M 'P 21/n'
_cod_database_code 1570939
_shelx_shelxl_version_number 2018/3
_shelx_space_group_comment
;
The symmetry employed for this shelxl refinement is uniquely defined
by the following loop, which should always be used as a source of
symmetry information in preference to the above space-group names.
They are only intended as comments.
;
_shelx_estimated_absorpt_t_min 0.834
_shelx_estimated_absorpt_t_max 0.928

loop_
_space_group_symop_operation_xyz
'x, y, z'
'-x+1/2, y+1/2, -z+1/2'
'-x, -y, -z'
'x-1/2, -y-1/2, z-1/2'

loop_
_atom_site_label
_atom_site_type_symbol
_atom_site_fract_x
_atom_site_fract_y
_atom_site_fract_z
_atom_site_U_iso_or_equiv
_atom_site_adp_type
_atom_site_occupancy
_atom_site_site_symmetry_order
_atom_site_calc_flag
_atom_site_refinement_flags_posn
_atom_site_refinement_flags_adp
_atom_site_refinement_flags_occupancy
_atom_site_disorder_assembly
_atom_site_disorder_group
C1 C 0.22794(6) 0.23806(12) 0.98631(5) 0.0365(2) Uani 1 1 d . . . . .
C2 C 0.20623(6) 0.14107(12) 0.93322(5) 0.0356(2) Uani 1 1 d . . . . .
C3 C 0.12200(6) 0.12099(11) 0.91773(5) 0.0358(2) Uani 1 1 d . . . . .
C4 C 0.06119(6) 0.17744(12) 0.95939(5) 0.0369(2) Uani 1 1 d . . . . .
C5 C 0.08468(6) 0.27569(12) 1.01277(5) 0.0375(2) Uani 1 1 d . . . . .
C6 C 0.16768(7) 0.31253(12) 1.02219(5) 0.0384(2) Uani 1 1 d . . . . .
C7 C 0.34521(7) 0.14022(12) 0.94983(5) 0.0386(2) Uani 1 1 d . . . . .
C8 C 0.28161(6) 0.07646(12) 0.91009(5) 0.0367(2) Uani 1 1 d . . . . .
C9 C 0.30196(7) -0.03201(13) 0.86331(6) 0.0428(3) Uani 1 1 d . . . . .
H9 H 0.260820 -0.078153 0.836634 0.051 Uiso 1 1 calc R U . . .
C10 C 0.38293(8) -0.07090(14) 0.85655(7) 0.0493(3) Uani 1 1 d . . . . .
H10 H 0.396551 -0.142359 0.824430 0.059 Uiso 1 1 calc R U . . .
C11 C 0.44451(7) -0.00610(15) 0.89647(7) 0.0519(3) Uani 1 1 d . . . . .
H11 H 0.499094 -0.034576 0.891037 0.062 Uiso 1 1 calc R U . . .
C12 C 0.42671(7) 0.09930(15) 0.94391(6) 0.0475(3) Uani 1 1 d . . . . .
H12 H 0.468211 0.142251 0.971398 0.057 Uiso 1 1 calc R U . . .
C13 C 0.09931(8) 0.44798(13) 1.09757(6) 0.0442(3) Uani 1 1 d . . . . .
C14 C 0.04119(7) 0.36080(12) 1.06248(6) 0.0406(2) Uani 1 1 d . . . . .
C15 C -0.04052(8) 0.37563(15) 1.08049(7) 0.0525(3) Uani 1 1 d . . . . .
H15 H -0.081025 0.318312 1.058537 0.063 Uiso 1 1 calc DR U . . .
C16 C -0.06190(9) 0.47338(16) 1.13002(8) 0.0593(3) Uani 1 1 d . . . . .
H16 H -0.116952 0.481695 1.141823 0.071 Uiso 1 1 calc R U . . .
C17 C -0.00355(10) 0.55977(16) 1.16276(8) 0.0604(4) Uani 1 1 d . . . . .
H17 H -0.019459 0.626285 1.196381 0.072 Uiso 1 1 calc R U . . .
C18 C 0.07768(9) 0.54939(16) 1.14664(7) 0.0564(3) Uani 1 1 d . . . . .
H18 H 0.117312 0.609181 1.168212 0.068 Uiso 1 1 calc R U . . .
C19 C 0.00155(7) 0.03732(13) 0.87442(6) 0.0410(2) Uani 1 1 d . . . . .
C20 C -0.05891(8) -0.02615(16) 0.83254(7) 0.0525(3) Uani 1 1 d . . . . .
H20 H -0.045570 -0.079689 0.793458 0.063 Uiso 1 1 calc R U . . .
C21 C -0.13882(8) -0.00760(18) 0.85047(7) 0.0588(4) Uani 1 1 d . . . . .
H21 H -0.180995 -0.047646 0.822707 0.071 Uiso 1 1 calc R U . . .
C22 C -0.15819(8) 0.06904(16) 0.90870(8) 0.0575(3) Uani 1 1 d . . . . .
H22 H -0.213186 0.077931 0.920575 0.069 Uiso 1 1 calc R U . . .
C23 C -0.09819(7) 0.13237(15) 0.94944(7) 0.0512(3) Uani 1 1 d . . . . .
H23 H -0.112309 0.183559 0.988995 0.061 Uiso 1 1 calc DR U . . .
C24 C -0.01624(7) 0.12077(12) 0.93215(6) 0.0395(2) Uani 1 1 d . . . . .
C25 C 0.35819(7) 0.27678(13) 1.05689(6) 0.0419(3) Uani 1 1 d . . . . .
C26 C 0.42668(8) 0.36392(16) 1.05367(8) 0.0572(3) Uani 1 1 d . . . . .
H26 H 0.441760 0.404504 1.011762 0.069 Uiso 1 1 calc R U . . .
C27 C 0.47292(10) 0.3909(2) 1.11271(11) 0.0781(5) Uani 1 1 d . . . . .
H27 H 0.520090 0.448983 1.110682 0.094 Uiso 1 1 calc R U . . .
C28 C 0.45085(12) 0.3345(2) 1.17341(10) 0.0881(7) Uani 1 1 d . . . . .
H28 H 0.482298 0.354560 1.213327 0.106 Uiso 1 1 calc R U . . .
C29 C 0.38245(13) 0.2480(2) 1.17677(8) 0.0830(6) Uani 1 1 d . . . . .
H29 H 0.367309 0.209315 1.219050 0.100 Uiso 1 1 calc R U . . .
C30 C 0.33564(9) 0.21736(17) 1.11803(7) 0.0573(3) Uani 1 1 d . . . . .
H30 H 0.289374 0.157071 1.120061 0.069 Uiso 1 1 calc R U . . .
C31 C 0.23980(7) 0.52747(13) 1.07469(7) 0.0462(3) Uani 1 1 d . . . . .
C32 C 0.26294(9) 0.59225(15) 1.01438(8) 0.0562(3) Uani 1 1 d . . . . .
H32 H 0.238695 0.563177 0.972371 0.067 Uiso 1 1 calc R U . . .
C33 C 0.32228(11) 0.70063(18) 1.01634(11) 0.0775(5) Uani 1 1 d . . . . .
H33 H 0.338682 0.744263 0.975498 0.093 Uiso 1 1 calc R U . . .
C34 C 0.35708(11) 0.7442(2) 1.07807(13) 0.0869(6) Uani 1 1 d . . . . .
H34 H 0.396927 0.817894 1.079320 0.104 Uiso 1 1 calc R U . . .
C35 C 0.33358(10) 0.6798(2) 1.13782(11) 0.0788(5) Uani 1 1 d . . . . .
H35 H 0.357256 0.710299 1.179828 0.095 Uiso 1 1 calc R U . . .
C36 C 0.27537(9) 0.57071(17) 1.13662(8) 0.0599(3) Uani 1 1 d . . . . .
H36 H 0.260025 0.526127 1.177547 0.072 Uiso 1 1 calc R U . . .
C37 C 0.12053(6) 0.00315(12) 0.80168(5) 0.0386(2) Uani 1 1 d . . . . .
C38 C 0.16289(7) 0.10797(13) 0.76633(6) 0.0425(3) Uani 1 1 d . . . . .
H38 H 0.168971 0.202348 0.784356 0.051 Uiso 1 1 calc R U . . .
C39 C 0.19634(8) 0.07278(15) 0.70404(6) 0.0516(3) Uani 1 1 d . . . . .
H39 H 0.226188 0.143163 0.680426 0.062 Uiso 1 1 calc R U . . .
C40 C 0.18619(9) -0.06423(16) 0.67656(7) 0.0567(3) Uani 1 1 d . . . . .
H40 H 0.208604 -0.087073 0.634185 0.068 Uiso 1 1 calc R U . . .
C41 C 0.14295(9) -0.16791(15) 0.71153(7) 0.0560(3) Uani 1 1 d . . . . .
H41 H 0.135433 -0.261229 0.692641 0.067 Uiso 1 1 calc R U . . .
C42 C 0.11068(8) -0.13521(14) 0.77414(6) 0.0478(3) Uani 1 1 d . . . . .
H42 H 0.082037 -0.206681 0.798097 0.057 Uiso 1 1 calc R U . . .
N1 N 0.31337(5) 0.24121(11) 0.99514(5) 0.0403(2) Uani 1 1 d . . . . .
N2 N 0.17740(6) 0.41813(11) 1.07361(5) 0.0453(2) Uani 1 1 d . . . . .
N3 N 0.08617(6) 0.03562(11) 0.86588(5) 0.0411(2) Uani 1 1 d . . . . .

loop_
_atom_site_aniso_label
_atom_site_aniso_U_11
_atom_site_aniso_U_22
_atom_site_aniso_U_33
_atom_site_aniso_U_23
_atom_site_aniso_U_13
_atom_site_aniso_U_12
C1 0.0317(5) 0.0427(5) 0.0351(5) 0.0014(4) -0.0006(4) 0.0003(4)
C2 0.0328(5) 0.0399(5) 0.0339(5) 0.0017(4) -0.0007(4) 0.0015(4)
C3 0.0333(5) 0.0389(5) 0.0350(5) 0.0026(4) -0.0022(4) 0.0003(4)
C4 0.0332(5) 0.0394(5) 0.0379(5) 0.0049(4) -0.0005(4) 0.0023(4)
C5 0.0356(5) 0.0398(5) 0.0372(5) 0.0049(4) 0.0020(4) 0.0039(4)
C6 0.0378(5) 0.0420(5) 0.0355(5) -0.0011(4) 0.0009(4) 0.0013(4)
C7 0.0350(5) 0.0453(6) 0.0355(5) 0.0008(4) -0.0007(4) 0.0030(4)
C8 0.0343(5) 0.0400(5) 0.0356(5) 0.0032(4) -0.0003(4) 0.0025(4)
C9 0.0399(6) 0.0433(6) 0.0448(6) -0.0031(5) -0.0038(5) 0.0047(5)
C10 0.0448(6) 0.0510(7) 0.0522(7) -0.0090(5) 0.0009(5) 0.0102(5)
C11 0.0358(6) 0.0626(8) 0.0573(7) -0.0066(6) 0.0001(5) 0.0109(5)
C12 0.0331(5) 0.0607(7) 0.0485(6) -0.0052(5) -0.0031(5) 0.0034(5)
C13 0.0458(6) 0.0451(6) 0.0421(6) 0.0005(5) 0.0100(5) 0.0018(5)
C14 0.0425(6) 0.0403(5) 0.0393(5) 0.0050(4) 0.0055(4) 0.0045(4)
C15 0.0428(6) 0.0588(7) 0.0564(7) -0.0022(6) 0.0109(5) 0.0038(5)
C16 0.0515(7) 0.0627(8) 0.0647(8) -0.0008(7) 0.0188(6) 0.0090(6)
C17 0.0681(9) 0.0550(7) 0.0594(8) -0.0080(6) 0.0237(7) 0.0062(6)
C18 0.0601(8) 0.0556(7) 0.0544(7) -0.0114(6) 0.0144(6) -0.0030(6)
C19 0.0341(5) 0.0470(6) 0.0417(6) 0.0062(5) -0.0007(4) -0.0037(4)
C20 0.0431(6) 0.0675(8) 0.0468(6) -0.0011(6) -0.0015(5) -0.0115(6)
C21 0.0387(6) 0.0767(9) 0.0605(8) 0.0036(7) -0.0066(6) -0.0133(6)
C22 0.0328(6) 0.0656(8) 0.0742(9) 0.0030(7) 0.0015(6) -0.0015(5)
C23 0.0375(6) 0.0547(7) 0.0616(8) -0.0021(6) 0.0050(5) 0.0012(5)
C24 0.0346(5) 0.0406(5) 0.0431(6) 0.0076(4) -0.0010(4) 0.0009(4)
C25 0.0370(5) 0.0472(6) 0.0410(6) -0.0059(5) -0.0059(4) 0.0033(4)
C26 0.0414(6) 0.0589(8) 0.0709(9) -0.0106(7) -0.0046(6) -0.0038(6)
C27 0.0492(8) 0.0796(11) 0.1038(14) -0.0371(10) -0.0256(8) 0.0031(7)
C28 0.0766(11) 0.1062(14) 0.0789(12) -0.0456(11) -0.0420(10) 0.0347(11)
C29 0.0967(13) 0.1093(14) 0.0421(7) -0.0027(8) -0.0139(8) 0.0335(12)
C30 0.0600(8) 0.0670(8) 0.0448(6) 0.0022(6) -0.0028(6) 0.0026(6)
C31 0.0408(6) 0.0447(6) 0.0533(7) -0.0069(5) 0.0034(5) 0.0009(5)
C32 0.0527(7) 0.0525(7) 0.0640(8) 0.0030(6) 0.0106(6) 0.0053(6)
C33 0.0644(9) 0.0578(9) 0.1119(14) 0.0112(9) 0.0302(10) 0.0003(7)
C34 0.0533(9) 0.0598(9) 0.148(2) -0.0192(11) 0.0133(11) -0.0116(7)
C35 0.0564(9) 0.0707(10) 0.1085(14) -0.0329(10) -0.0118(9) -0.0038(8)
C36 0.0562(8) 0.0607(8) 0.0625(8) -0.0145(7) -0.0041(6) 0.0000(6)
C37 0.0349(5) 0.0451(6) 0.0355(5) -0.0001(4) -0.0036(4) 0.0010(4)
C38 0.0423(6) 0.0406(6) 0.0445(6) 0.0012(5) -0.0012(5) 0.0020(4)
C39 0.0526(7) 0.0551(7) 0.0474(6) 0.0085(5) 0.0079(5) 0.0015(6)
C40 0.0623(8) 0.0650(8) 0.0432(6) -0.0064(6) 0.0079(6) 0.0064(6)
C41 0.0640(8) 0.0516(7) 0.0523(7) -0.0129(6) 0.0001(6) -0.0003(6)
C42 0.0502(7) 0.0454(6) 0.0478(6) -0.0010(5) 0.0011(5) -0.0055(5)
N1 0.0314(4) 0.0519(5) 0.0375(5) -0.0046(4) -0.0021(4) 0.0009(4)
N2 0.0427(5) 0.0499(5) 0.0437(5) -0.0096(4) 0.0066(4) -0.0030(4)
N3 0.0348(5) 0.0505(5) 0.0380(5) -0.0024(4) -0.0006(4) -0.0040(4)

loop_
_atom_type_symbol
_atom_type_description
_atom_type_scat_dispersion_real
_atom_type_scat_dispersion_imag
_atom_type_scat_source
C C 0.0181 0.0091 'International Tables Vol C Tables 4.2.6.8 and 6.1.1.4'
H H 0.0000 0.0000 'International Tables Vol C Tables 4.2.6.8 and 6.1.1.4'
N N 0.0311 0.0180 'International Tables Vol C Tables 4.2.6.8 and 6.1.1.4'

loop_
_geom_angle_atom_site_label_1
_geom_angle_atom_site_label_2
_geom_angle_atom_site_label_3
_geom_angle
_geom_angle_site_symmetry_1
_geom_angle_site_symmetry_3
_geom_angle_publ_flag
N1 C1 C6 129.80(10) . . ?
N1 C1 C2 109.41(9) . . ?
C6 C1 C2 120.78(10) . . ?
C1 C2 C3 117.62(9) . . ?
C1 C2 C8 106.91(9) . . ?
C3 C2 C8 135.32(10) . . ?
N3 C3 C4 109.82(9) . . ?
N3 C3 C2 127.85(10) . . ?
C4 C3 C2 122.07(10) . . ?
C3 C4 C5 118.62(10) . . ?
C3 C4 C24 106.27(9) . . ?
C5 C4 C24 135.02(10) . . ?
C6 C5 C4 119.11(10) . . ?
C6 C5 C14 105.91(10) . . ?
C4 C5 C14 134.89(10) . . ?
N2 C6 C1 128.94(10) . . ?
N2 C6 C5 110.37(10) . . ?
C1 C6 C5 120.48(10) . . ?
C12 C7 N1 127.53(10) . . ?
C12 C7 C8 122.37(11) . . ?
N1 C7 C8 110.06(9) . . ?
C9 C8 C7 118.05(10) . . ?
C9 C8 C2 135.65(10) . . ?
C7 C8 C2 106.19(9) . . ?
C10 C9 C8 119.62(11) . . ?
C9 C10 C11 121.09(11) . . ?
C12 C11 C10 120.96(11) . . ?
C11 C12 C7 117.89(11) . . ?
C18 C13 N2 127.99(12) . . ?
C18 C13 C14 122.37(12) . . ?
N2 C13 C14 109.61(10) . . ?
C15 C14 C13 117.33(11) . . ?
C15 C14 C5 135.47(11) . . ?
C13 C14 C5 107.19(10) . . ?
C16 C15 C14 120.45(13) . . ?
C15 C16 C17 120.93(13) . . ?
C18 C17 C16 120.75(13) . . ?
C17 C18 C13 118.13(13) . . ?
C20 C19 N3 127.79(11) . . ?
C20 C19 C24 122.74(11) . . ?
N3 C19 C24 109.42(9) . . ?
C21 C20 C19 117.54(13) . . ?
C20 C21 C22 121.10(12) . . ?
C23 C22 C21 120.97(12) . . ?
C22 C23 C24 120.10(13) . . ?
C23 C24 C19 117.44(11) . . ?
C23 C24 C4 135.68(11) . . ?
C19 C24 C4 106.87(9) . . ?
C30 C25 C26 120.65(12) . . ?
C30 C25 N1 119.90(11) . . ?
C26 C25 N1 119.34(11) . . ?
C25 C26 C27 119.36(16) . . ?
C28 C27 C26 120.59(17) . . ?
C27 C28 C29 120.14(14) . . ?
C28 C29 C30 120.40(17) . . ?
C25 C30 C29 118.85(16) . . ?
C32 C31 C36 120.19(13) . . ?
C32 C31 N2 120.17(12) . . ?
C36 C31 N2 119.62(12) . . ?
C31 C32 C33 119.57(16) . . ?
C34 C33 C32 120.10(17) . . ?
C35 C34 C33 120.05(16) . . ?
C34 C35 C36 120.51(17) . . ?
C35 C36 C31 119.58(16) . . ?
C38 C37 C42 119.83(11) . . ?
C38 C37 N3 120.83(10) . . ?
C42 C37 N3 119.34(10) . . ?
C37 C38 C39 119.55(11) . . ?
C40 C39 C38 120.60(12) . . ?
C39 C40 C41 119.67(12) . . ?
C40 C41 C42 120.32(12) . . ?
C41 C42 C37 120.01(12) . . ?
C7 N1 C1 107.35(9) . . ?
C7 N1 C25 119.72(9) . . ?
C1 N1 C25 126.26(9) . . ?
C13 N2 C6 106.87(9) . . ?
C13 N2 C31 121.00(10) . . ?
C6 N2 C31 124.11(10) . . ?
C3 N3 C19 107.58(9) . . ?
C3 N3 C37 126.13(9) . . ?
C19 N3 C37 121.78(9) . . ?

loop_
_geom_bond_atom_site_label_1
_geom_bond_atom_site_label_2
_geom_bond_distance
_geom_bond_site_symmetry_2
_geom_bond_publ_flag
C1 N1 1.4039(13) . ?
C1 C6 1.4053(15) . ?
C1 C2 1.4054(15) . ?
C2 C3 1.4146(14) . ?
C2 C8 1.4537(14) . ?
C3 N3 1.3966(14) . ?
C3 C4 1.4044(15) . ?
C4 C5 1.4238(16) . ?
C4 C24 1.4558(15) . ?
C5 C6 1.4067(15) . ?
C5 C14 1.4508(15) . ?
C6 N2 1.4027(14) . ?
C7 C12 1.3941(15) . ?
C7 N1 1.3949(14) . ?
C7 C8 1.4075(15) . ?
C8 C9 1.3996(16) . ?
C9 C10 1.3828(17) . ?
C10 C11 1.3897(18) . ?
C11 C12 1.3781(18) . ?
C13 C18 1.3909(17) . ?
C13 N2 1.4017(15) . ?
C13 C14 1.4061(17) . ?
C14 C15 1.4000(16) . ?
C15 C16 1.3739(19) . ?
C16 C17 1.384(2) . ?
C17 C18 1.379(2) . ?
C19 C20 1.3929(17) . ?
C19 N3 1.4002(14) . ?
C19 C24 1.4024(17) . ?
C20 C21 1.3750(19) . ?
C21 C22 1.384(2) . ?
C22 C23 1.3747(19) . ?
C23 C24 1.3973(16) . ?
C25 C30 1.3748(18) . ?
C25 C26 1.3805(18) . ?
C25 N1 1.4313(14) . ?
C26 C27 1.383(2) . ?
C27 C28 1.354(3) . ?
C28 C29 1.376(3) . ?
C29 C30 1.390(2) . ?
C31 C32 1.3839(19) . ?
C31 C36 1.3856(19) . ?
C31 N2 1.4321(16) . ?
C32 C33 1.391(2) . ?
C33 C34 1.378(3) . ?
C34 C35 1.375(3) . ?
C35 C36 1.383(2) . ?
C37 C38 1.3837(16) . ?
C37 C42 1.3878(17) . ?
C37 N3 1.4227(14) . ?
C38 C39 1.3888(17) . ?
C39 C40 1.377(2) . ?
C40 C41 1.380(2) . ?
C41 C42 1.3811(18) . ?
